data_4305880
loop_
_publ_author_name
'Julie A. DuPont'
'Glenn P. A. Yap'
'Charles G. Riordan'

_publ_section_title
;
Influence of Ligand Electronic Effects on the Structure of Monovalent
Cobalt Complexes
;
_journal_name_full 'Inorganic Chemistry'
_journal_page_first 10700
_journal_page_last 10707
_journal_paper_doi 10.1021/ic800813u
_journal_volume 47
_journal_year 2008
_chemical_formula_sum 'C34 H51 B Co P S3'
_chemical_formula_weight 656.64
_chemical_name_systematic
; 
 ? 
;
_space_group_IT_number 2
_symmetry_cell_setting triclinic
_symmetry_space_group_name_Hall '-P 1'
_symmetry_space_group_name_H-M 'P -1'
_atom_sites_solution_hydrogens geom
_atom_sites_solution_primary direct
_atom_sites_solution_secondary difmap
_audit_creation_method SHELXL-97
_cell_angle_alpha 88.543(3)
_cell_angle_beta 86.444(3)
_cell_angle_gamma 84.079(3)
_cell_formula_units_Z 4
_cell_length_a 13.644(3)
_cell_length_b 15.072(3)
_cell_length_c 17.226(3)
_cell_measurement_reflns_used 1023
_cell_measurement_temperature 120(2)
_cell_measurement_theta_max 28.14
_cell_measurement_theta_min 2.71
_cell_volume 3516.1(12)
_computing_cell_refinement 'SHELXTL, Sheldrick (2001)'
_computing_data_collection 'SMART, Bruker (2002)'
_computing_data_reduction 'SHELXTL, Sheldrick (2001)'
_computing_molecular_graphics 'SHELXTL, Sheldrick (2001)'
_computing_publication_material 'SHELXTL, Sheldrick (2001)'
_computing_structure_refinement 'SHELXL-97 (Sheldrick, 1997)'
_computing_structure_solution 'SHELXS-97 (Sheldrick, 1990)'
_diffrn_ambient_temperature 120(2)
_diffrn_detector_area_resol_mean 836.6
_diffrn_measured_fraction_theta_full 0.996
_diffrn_measured_fraction_theta_max 0.911
_diffrn_measurement_device_type 'Bruker AXS APEX diffractometer'
_diffrn_measurement_method \w
_diffrn_radiation_monochromator graphite
_diffrn_radiation_source 'fine-focus sealed tube'
_diffrn_radiation_type MoK\a
_diffrn_radiation_wavelength 0.71073
_diffrn_reflns_av_R_equivalents 0.0456
_diffrn_reflns_av_sigmaI/netI 0.0632
_diffrn_reflns_limit_h_max 18
_diffrn_reflns_limit_h_min -18
_diffrn_reflns_limit_k_max 19
_diffrn_reflns_limit_k_min -19
_diffrn_reflns_limit_l_max 21
_diffrn_reflns_limit_l_min -22
_diffrn_reflns_number 39993
_diffrn_reflns_theta_full 25.00
_diffrn_reflns_theta_max 28.32
_diffrn_reflns_theta_min 1.18
_diffrn_standards_decay_% <1
_exptl_absorpt_coefficient_mu 0.733
_exptl_absorpt_correction_T_max 0.9505
_exptl_absorpt_correction_T_min 0.7755
_exptl_absorpt_correction_type multi-scan
_exptl_absorpt_process_details 'SADABS, Sheldrick (2003)'
_exptl_crystal_colour green
_exptl_crystal_density_diffrn 1.240
_exptl_crystal_density_method 'not measured'
_exptl_crystal_description block
_exptl_crystal_F_000 1400
_exptl_crystal_size_max 0.22
_exptl_crystal_size_mid 0.18
_exptl_crystal_size_min 0.07
_refine_diff_density_max 0.747
_refine_diff_density_min -0.638
_refine_diff_density_rms 0.103
_refine_ls_extinction_method none
_refine_ls_goodness_of_fit_ref 1.064
_refine_ls_hydrogen_treatment constr
_refine_ls_matrix_type full
_refine_ls_number_parameters 741
_refine_ls_number_reflns 15954
_refine_ls_number_restraints 0
_refine_ls_restrained_S_all 1.064
_refine_ls_R_factor_all 0.0872
_refine_ls_R_factor_gt 0.0710
_refine_ls_shift/su_max 0.001
_refine_ls_shift/su_mean 0.000
_refine_ls_structure_factor_coef Fsqd
_refine_ls_weighting_details 'calc w=1/[\s^2^(Fo^2^)+(0.0922P)^2^+11.2433P] where P=(Fo^2^+2Fc^2^)/3'
_refine_ls_weighting_scheme calc
_refine_ls_wR_factor_gt 0.1928
_refine_ls_wR_factor_ref 0.2035
_reflns_number_gt 13033
_reflns_number_total 15954
_reflns_threshold_expression >2sigma(I)
_cod_data_source_file ic800813u_si_001_4.cif
_cod_data_source_block char081a
_cod_depositor_comments
;
The following automatic conversions were performed:
'_symmetry_cell_setting' value 'Triclinic' changed to 'triclinic'
according to '/home/saulius/struct/CIF-dictionaries/cif_core.dic'
dictionary named 'cif_core.dic' version 2.4.1 from 2010-06-29.

Automatic conversion script
Id: cif_fix_enum 1527 2010-12-29 10:47:43Z saulius 
;
_cod_original_cell_volume 3516.2(11)
_cod_database_code 4305880

loop_
_symmetry_equiv_pos_as_xyz
'x, y, z'
'-x, -y, -z'

loop_
_atom_site_label
_atom_site_type_symbol
_atom_site_fract_x
_atom_site_fract_y
_atom_site_fract_z
_atom_site_U_iso_or_equiv
_atom_site_adp_type
_atom_site_occupancy
_atom_site_symmetry_multiplicity
_atom_site_calc_flag
_atom_site_refinement_flags
_atom_site_disorder_assembly
_atom_site_disorder_group
Co1 Co 0.77308(4) 0.82768(4) 0.10450(3) 0.01845(14) Uani 1 1 d . . .
Co2 Co 0.73644(4) 0.68353(4) 0.60737(4) 0.02232(15) Uani 1 1 d . . .
B1 B 0.5714(4) 0.7790(3) 0.0109(3) 0.0211(9) Uani 1 1 d . . .
B2 B 0.9526(4) 0.7151(3) 0.5008(3) 0.0189(9) Uani 1 1 d . . .
P1 P 0.89430(8) 0.82715(7) 0.18750(6) 0.0192(2) Uani 1 1 d . . .
P2 P 0.59728(8) 0.67499(7) 0.68512(6) 0.0194(2) Uani 1 1 d . . .
S1 S 0.62049(8) 0.81335(7) 0.16848(6) 0.0193(2) Uani 1 1 d . . .
S2 S 0.70724(8) 0.91439(7) 0.00525(6) 0.0203(2) Uani 1 1 d . . .
S3 S 0.77017(8) 0.69568(7) 0.03947(6) 0.0189(2) Uani 1 1 d . . .
S4 S 0.88440(8) 0.69561(7) 0.66180(6) 0.0217(2) Uani 1 1 d . . .
S5 S 0.75436(8) 0.80545(7) 0.52684(6) 0.0206(2) Uani 1 1 d . . .
S6 S 0.80371(8) 0.58827(7) 0.51327(6) 0.0202(2) Uani 1 1 d . . .
C1 C 0.4503(3) 0.6721(3) -0.0504(3) 0.0225(9) Uani 1 1 d . . .
H1A H 0.4907 0.6221 -0.0316 0.027 Uiso 1 1 calc R . .
C2 C 0.3714(4) 0.6568(3) -0.0931(3) 0.0290(10) Uani 1 1 d . . .
H2A H 0.3600 0.5975 -0.1045 0.035 Uiso 1 1 calc R . .
C3 C 0.3096(4) 0.7276(4) -0.1190(3) 0.0295(10) Uani 1 1 d . . .
H3A H 0.2553 0.7175 -0.1485 0.035 Uiso 1 1 calc R . .
C4 C 0.3270(3) 0.8139(3) -0.1019(3) 0.0284(10) Uani 1 1 d . . .
H4A H 0.2841 0.8633 -0.1189 0.034 Uiso 1 1 calc R . .
C5 C 0.4073(3) 0.8276(3) -0.0597(3) 0.0237(9) Uani 1 1 d . . .
H5A H 0.4178 0.8871 -0.0481 0.028 Uiso 1 1 calc R . .
C6 C 0.4737(3) 0.7578(3) -0.0335(2) 0.0203(8) Uani 1 1 d . . .
C7 C 0.5305(3) 0.8250(3) 0.0943(2) 0.0215(8) Uani 1 1 d . . .
H7A H 0.4709 0.7972 0.1142 0.026 Uiso 1 1 calc R . .
H7B H 0.5107 0.8892 0.0850 0.026 Uiso 1 1 calc R . .
C8 C 0.5679(3) 0.8929(3) 0.2440(3) 0.0243(9) Uani 1 1 d . . .
C9 C 0.4676(4) 0.8655(4) 0.2738(3) 0.0357(12) Uani 1 1 d . . .
H9A H 0.4410 0.9038 0.3169 0.054 Uiso 1 1 calc R . .
H9B H 0.4750 0.8032 0.2921 0.054 Uiso 1 1 calc R . .
H9C H 0.4222 0.8720 0.2317 0.054 Uiso 1 1 calc R . .
C10 C 0.5584(5) 0.9888(3) 0.2122(3) 0.0372(12) Uani 1 1 d . . .
H10A H 0.5316 1.0292 0.2537 0.056 Uiso 1 1 calc R . .
H10B H 0.5139 0.9938 0.1694 0.056 Uiso 1 1 calc R . .
H10C H 0.6235 1.0048 0.1932 0.056 Uiso 1 1 calc R . .
C11 C 0.6394(4) 0.8840(4) 0.3089(3) 0.0329(11) Uani 1 1 d . . .
H11A H 0.6135 0.9231 0.3516 0.049 Uiso 1 1 calc R . .
H11B H 0.7037 0.9012 0.2889 0.049 Uiso 1 1 calc R . .
H11C H 0.6471 0.8221 0.3280 0.049 Uiso 1 1 calc R . .
C12 C 0.6295(3) 0.8480(3) -0.0466(3) 0.0248(9) Uani 1 1 d . . .
H12A H 0.5801 0.8884 -0.0736 0.030 Uiso 1 1 calc R . .
H12B H 0.6708 0.8131 -0.0867 0.030 Uiso 1 1 calc R . .
C13 C 0.7939(3) 0.9566(3) -0.0707(3) 0.0247(9) Uani 1 1 d . . .
C14 C 0.8648(4) 1.0064(3) -0.0274(3) 0.0349(12) Uani 1 1 d . . .
H14A H 0.9140 1.0289 -0.0647 0.052 Uiso 1 1 calc R . .
H14B H 0.8982 0.9657 0.0101 0.052 Uiso 1 1 calc R . .
H14C H 0.8279 1.0565 0.0001 0.052 Uiso 1 1 calc R . .
C15 C 0.7340(4) 1.0206(4) -0.1246(3) 0.0359(12) Uani 1 1 d . . .
H15A H 0.7784 1.0438 -0.1653 0.054 Uiso 1 1 calc R . .
H15B H 0.7004 1.0702 -0.0944 0.054 Uiso 1 1 calc R . .
H15C H 0.6849 0.9887 -0.1486 0.054 Uiso 1 1 calc R . .
C16 C 0.8502(4) 0.8809(4) -0.1176(3) 0.0332(11) Uani 1 1 d . . .
H16A H 0.8988 0.9054 -0.1542 0.050 Uiso 1 1 calc R . .
H16B H 0.8038 0.8510 -0.1465 0.050 Uiso 1 1 calc R . .
H16C H 0.8841 0.8379 -0.0822 0.050 Uiso 1 1 calc R . .
C17 C 0.6412(3) 0.6837(3) 0.0230(3) 0.0227(9) Uani 1 1 d . . .
H17A H 0.6390 0.6472 -0.0237 0.027 Uiso 1 1 calc R . .
H17B H 0.6126 0.6507 0.0679 0.027 Uiso 1 1 calc R . .
C18 C 0.8143(3) 0.5847(3) 0.0810(3) 0.0239(9) Uani 1 1 d . . .
C19 C 0.9258(4) 0.5863(3) 0.0877(3) 0.0302(10) Uani 1 1 d . . .
H19A H 0.9549 0.5269 0.1037 0.045 Uiso 1 1 calc R . .
H19B H 0.9373 0.6298 0.1266 0.045 Uiso 1 1 calc R . .
H19C H 0.9564 0.6030 0.0372 0.045 Uiso 1 1 calc R . .
C20 C 0.7624(4) 0.5684(3) 0.1602(3) 0.0289(10) Uani 1 1 d . . .
H20A H 0.7890 0.5107 0.1817 0.043 Uiso 1 1 calc R . .
H20B H 0.6914 0.5681 0.1544 0.043 Uiso 1 1 calc R . .
H20C H 0.7734 0.6160 0.1955 0.043 Uiso 1 1 calc R . .
C21 C 0.7967(4) 0.5124(3) 0.0246(3) 0.0295(10) Uani 1 1 d . . .
H21A H 0.8224 0.4540 0.0452 0.044 Uiso 1 1 calc R . .
H21B H 0.8307 0.5237 -0.0260 0.044 Uiso 1 1 calc R . .
H21C H 0.7257 0.5131 0.0183 0.044 Uiso 1 1 calc R . .
C22 C 0.8889(4) 0.7549(3) 0.2738(3) 0.0277(10) Uani 1 1 d . . .
H22A H 0.9474 0.7592 0.3032 0.042 Uiso 1 1 calc R . .
H22B H 0.8871 0.6931 0.2581 0.042 Uiso 1 1 calc R . .
H22C H 0.8293 0.7737 0.3064 0.042 Uiso 1 1 calc R . .
C23 C 1.0297(3) 0.7849(3) 0.0638(3) 0.0259(9) Uani 1 1 d . . .
H23A H 0.9753 0.8014 0.0328 0.031 Uiso 1 1 calc R . .
C24 C 1.1202(4) 0.7544(3) 0.0286(3) 0.0312(10) Uani 1 1 d . . .
H24A H 1.1272 0.7499 -0.0264 0.037 Uiso 1 1 calc R . .
C25 C 1.2002(4) 0.7307(4) 0.0721(3) 0.0361(12) Uani 1 1 d . . .
H25A H 1.2626 0.7111 0.0476 0.043 Uiso 1 1 calc R . .
C26 C 1.1883(4) 0.7357(5) 0.1518(4) 0.0571(19) Uani 1 1 d . . .
H26A H 1.2425 0.7175 0.1826 0.068 Uiso 1 1 calc R . .
C27 C 1.0980(4) 0.7671(5) 0.1877(3) 0.0450(15) Uani 1 1 d . . .
H27A H 1.0915 0.7717 0.2427 0.054 Uiso 1 1 calc R . .
C28 C 1.0175(3) 0.7917(3) 0.1445(3) 0.0220(9) Uani 1 1 d . . .
C29 C 0.8683(6) 1.0113(4) 0.1968(4) 0.062(2) Uani 1 1 d . . .
H29A H 0.8310 1.0081 0.1523 0.074 Uiso 1 1 calc R . .
C30 C 0.8806(7) 1.0944(4) 0.2264(5) 0.084(3) Uani 1 1 d . . .
H30A H 0.8558 1.1472 0.1997 0.101 Uiso 1 1 calc R . .
C31 C 0.9275(4) 1.1008(4) 0.2929(4) 0.0412(13) Uani 1 1 d . . .
H31A H 0.9315 1.1573 0.3151 0.049 Uiso 1 1 calc R . .
C32 C 0.9684(5) 1.0255(4) 0.3267(4) 0.0508(17) Uani 1 1 d . . .
H32A H 1.0031 1.0291 0.3725 0.061 Uiso 1 1 calc R . .
C33 C 0.9604(5) 0.9426(4) 0.2955(4) 0.0537(18) Uani 1 1 d . . .
H33A H 0.9910 0.8904 0.3195 0.064 Uiso 1 1 calc R . .
C34 C 0.9088(3) 0.9349(3) 0.2303(3) 0.0221(9) Uani 1 1 d . . .
C35 C 1.0912(3) 0.8116(3) 0.4336(3) 0.0250(9) Uani 1 1 d . . .
H35A H 1.0539 0.8637 0.4535 0.030 Uiso 1 1 calc R . .
C36 C 1.1786(4) 0.8209(3) 0.3890(3) 0.0317(11) Uani 1 1 d . . .
H36A H 1.1986 0.8787 0.3785 0.038 Uiso 1 1 calc R . .
C37 C 1.2363(3) 0.7472(4) 0.3599(3) 0.0299(10) Uani 1 1 d . . .
H37A H 1.2953 0.7535 0.3289 0.036 Uiso 1 1 calc R . .
C38 C 1.2057(3) 0.6630(3) 0.3774(3) 0.0291(10) Uani 1 1 d . . .
H38A H 1.2448 0.6111 0.3590 0.035 Uiso 1 1 calc R . .
C39 C 1.1180(3) 0.6547(3) 0.4215(3) 0.0248(9) Uani 1 1 d . . .
H39A H 1.0992 0.5966 0.4324 0.030 Uiso 1 1 calc R . .
C40 C 1.0560(3) 0.7281(3) 0.4506(2) 0.0212(8) Uani 1 1 d . . .
C41 C 0.9836(3) 0.6770(3) 0.5872(3) 0.0220(9) Uani 1 1 d . . .
H41A H 1.0410 0.7064 0.6023 0.026 Uiso 1 1 calc R . .
H41B H 1.0042 0.6122 0.5841 0.026 Uiso 1 1 calc R . .
C42 C 0.9225(4) 0.6191(3) 0.7424(3) 0.0259(9) Uani 1 1 d . . .
C43 C 1.0240(4) 0.6398(4) 0.7656(3) 0.0357(12) Uani 1 1 d . . .
H43A H 1.0420 0.6043 0.8120 0.054 Uiso 1 1 calc R . .
H43B H 1.0219 0.7034 0.7770 0.054 Uiso 1 1 calc R . .
H43C H 1.0732 0.6250 0.7228 0.054 Uiso 1 1 calc R . .
C44 C 0.9245(5) 0.5222(3) 0.7193(3) 0.0373(12) Uani 1 1 d . . .
H44A H 0.9396 0.4832 0.7643 0.056 Uiso 1 1 calc R . .
H44B H 0.9754 0.5094 0.6772 0.056 Uiso 1 1 calc R . .
H44C H 0.8600 0.5117 0.7014 0.056 Uiso 1 1 calc R . .
C45 C 0.8459(5) 0.6393(4) 0.8091(3) 0.0416(13) Uani 1 1 d . . .
H45A H 0.8634 0.6014 0.8542 0.062 Uiso 1 1 calc R . .
H45B H 0.7809 0.6272 0.7932 0.062 Uiso 1 1 calc R . .
H45C H 0.8440 0.7021 0.8228 0.062 Uiso 1 1 calc R . .
C46 C 0.8857(3) 0.8135(3) 0.5071(3) 0.0236(9) Uani 1 1 d . . .
H46A H 0.8955 0.8473 0.4577 0.028 Uiso 1 1 calc R . .
H46B H 0.9100 0.8476 0.5491 0.028 Uiso 1 1 calc R . .
C47 C 0.7067(3) 0.9175(3) 0.5629(3) 0.0232(9) Uani 1 1 d . . .
C48 C 0.5936(4) 0.9202(3) 0.5642(3) 0.0309(11) Uani 1 1 d . . .
H48A H 0.5636 0.9784 0.5825 0.046 Uiso 1 1 calc R . .
H48B H 0.5715 0.8731 0.5993 0.046 Uiso 1 1 calc R . .
H48C H 0.5735 0.9109 0.5116 0.046 Uiso 1 1 calc R . .
C49 C 0.7417(4) 0.9884(3) 0.5054(3) 0.0318(11) Uani 1 1 d . . .
H49A H 0.7098 1.0472 0.5203 0.048 Uiso 1 1 calc R . .
H49B H 0.7244 0.9751 0.4529 0.048 Uiso 1 1 calc R . .
H49C H 0.8135 0.9882 0.5063 0.048 Uiso 1 1 calc R . .
C50 C 0.7410(4) 0.9300(3) 0.6440(3) 0.0287(10) Uani 1 1 d . . .
H50A H 0.7126 0.9882 0.6635 0.043 Uiso 1 1 calc R . .
H50B H 0.8132 0.9272 0.6417 0.043 Uiso 1 1 calc R . .
H50C H 0.7192 0.8827 0.6790 0.043 Uiso 1 1 calc R . .
C51 C 0.8961(3) 0.6427(3) 0.4551(3) 0.0226(9) Uani 1 1 d . . .
H51A H 0.9464 0.5962 0.4337 0.027 Uiso 1 1 calc R . .
H51B H 0.8641 0.6738 0.4106 0.027 Uiso 1 1 calc R . .
C52 C 0.7231(3) 0.5513(3) 0.4404(3) 0.0237(9) Uani 1 1 d . . .
C53 C 0.6439(4) 0.5042(3) 0.4862(3) 0.0330(11) Uani 1 1 d . . .
H53A H 0.6014 0.4797 0.4500 0.049 Uiso 1 1 calc R . .
H53B H 0.6040 0.5470 0.5201 0.049 Uiso 1 1 calc R . .
H53C H 0.6753 0.4557 0.5178 0.049 Uiso 1 1 calc R . .
C54 C 0.7852(4) 0.4856(3) 0.3867(3) 0.0339(11) Uani 1 1 d . . .
H54A H 0.7434 0.4640 0.3485 0.051 Uiso 1 1 calc R . .
H54B H 0.8138 0.4350 0.4176 0.051 Uiso 1 1 calc R . .
H54C H 0.8383 0.5155 0.3597 0.051 Uiso 1 1 calc R . .
C55 C 0.6758(4) 0.6289(3) 0.3924(3) 0.0300(10) Uani 1 1 d . . .
H55A H 0.6289 0.6069 0.3585 0.045 Uiso 1 1 calc R . .
H55B H 0.7272 0.6560 0.3605 0.045 Uiso 1 1 calc R . .
H55C H 0.6410 0.6736 0.4273 0.045 Uiso 1 1 calc R . .
C56 C 0.5806(4) 0.7549(3) 0.7637(3) 0.0272(10) Uani 1 1 d . . .
H56A H 0.5214 0.7444 0.7964 0.041 Uiso 1 1 calc R . .
H56B H 0.5730 0.8157 0.7417 0.041 Uiso 1 1 calc R . .
H56C H 0.6384 0.7477 0.7952 0.041 Uiso 1 1 calc R . .
C57 C 0.5525(4) 0.4968(3) 0.6969(3) 0.0335(11) Uani 1 1 d . . .
H57A H 0.5389 0.5040 0.6436 0.040 Uiso 1 1 calc R . .
C58 C 0.5431(4) 0.4154(3) 0.7341(4) 0.0396(13) Uani 1 1 d . . .
H58A H 0.5227 0.3674 0.7066 0.047 Uiso 1 1 calc R . .
C59 C 0.5635(4) 0.4043(4) 0.8117(3) 0.0385(12) Uani 1 1 d . . .
H59A H 0.5566 0.3486 0.8375 0.046 Uiso 1 1 calc R . .
C60 C 0.5938(4) 0.4731(4) 0.8513(3) 0.0387(12) Uani 1 1 d . . .
H60A H 0.6092 0.4651 0.9042 0.046 Uiso 1 1 calc R . .
C61 C 0.6018(4) 0.5550(3) 0.8136(3) 0.0328(11) Uani 1 1 d . . .
H61A H 0.6215 0.6029 0.8418 0.039 Uiso 1 1 calc R . .
C62 C 0.5819(3) 0.5687(3) 0.7366(3) 0.0217(9) Uani 1 1 d . . .
C63 C 0.4815(4) 0.7214(3) 0.5593(3) 0.0252(9) Uani 1 1 d . . .
H63A H 0.5426 0.7214 0.5296 0.030 Uiso 1 1 calc R . .
C64 C 0.3938(4) 0.7442(3) 0.5236(3) 0.0328(11) Uani 1 1 d . . .
H64A H 0.3952 0.7594 0.4697 0.039 Uiso 1 1 calc R . .
C65 C 0.3051(4) 0.7451(3) 0.5655(3) 0.0346(11) Uani 1 1 d . . .
H65A H 0.2453 0.7614 0.5409 0.042 Uiso 1 1 calc R . .
C66 C 0.3029(4) 0.7221(4) 0.6439(3) 0.0361(12) Uani 1 1 d . . .
H66A H 0.2415 0.7224 0.6731 0.043 Uiso 1 1 calc R . .
C67 C 0.3909(4) 0.6983(3) 0.6801(3) 0.0306(10) Uani 1 1 d . . .
H67A H 0.3891 0.6820 0.7337 0.037 Uiso 1 1 calc R . .
C68 C 0.4809(3) 0.6985(3) 0.6377(3) 0.0223(9) Uani 1 1 d . . .

loop_
_atom_site_aniso_label
_atom_site_aniso_U_11
_atom_site_aniso_U_22
_atom_site_aniso_U_33
_atom_site_aniso_U_23
_atom_site_aniso_U_13
_atom_site_aniso_U_12
Co1 0.0185(3) 0.0171(3) 0.0197(3) -0.0016(2) -0.0040(2) 0.0005(2)
Co2 0.0208(3) 0.0198(3) 0.0249(3) 0.0035(2) 0.0023(2) 0.0016(2)
B1 0.023(2) 0.019(2) 0.020(2) -0.0031(18) -0.0010(18) -0.0016(18)
B2 0.019(2) 0.016(2) 0.021(2) 0.0019(17) -0.0010(18) -0.0029(17)
P1 0.0201(5) 0.0180(5) 0.0194(5) 0.0013(4) -0.0033(4) -0.0009(4)
P2 0.0204(5) 0.0187(5) 0.0187(5) 0.0001(4) -0.0006(4) 0.0000(4)
S1 0.0214(5) 0.0175(5) 0.0181(5) -0.0013(4) -0.0016(4) 0.0019(4)
S2 0.0208(5) 0.0172(5) 0.0229(5) 0.0011(4) -0.0036(4) -0.0014(4)
S3 0.0205(5) 0.0142(5) 0.0217(5) -0.0002(4) -0.0026(4) 0.0010(4)
S4 0.0263(5) 0.0195(5) 0.0184(5) 0.0013(4) -0.0021(4) 0.0019(4)
S5 0.0222(5) 0.0141(5) 0.0249(5) 0.0007(4) -0.0021(4) 0.0015(4)
S6 0.0194(5) 0.0163(5) 0.0246(5) 0.0009(4) -0.0009(4) -0.0011(4)
C1 0.021(2) 0.024(2) 0.023(2) 0.0032(17) -0.0003(17) -0.0051(17)
C2 0.030(2) 0.027(2) 0.031(2) -0.0047(19) 0.001(2) -0.0081(19)
C3 0.024(2) 0.044(3) 0.021(2) -0.001(2) -0.0020(18) -0.007(2)
C4 0.023(2) 0.034(3) 0.028(2) 0.0021(19) -0.0020(18) -0.0004(19)
C5 0.022(2) 0.024(2) 0.025(2) -0.0016(17) -0.0021(17) -0.0005(17)
C6 0.0180(19) 0.023(2) 0.020(2) -0.0037(16) 0.0012(16) -0.0024(16)
C7 0.021(2) 0.021(2) 0.023(2) -0.0027(16) -0.0042(17) 0.0005(16)
C8 0.028(2) 0.022(2) 0.021(2) -0.0046(17) 0.0011(18) 0.0048(18)
C9 0.030(3) 0.043(3) 0.031(3) -0.010(2) 0.007(2) 0.007(2)
C10 0.056(3) 0.020(2) 0.034(3) -0.009(2) -0.006(2) 0.008(2)
C11 0.039(3) 0.035(3) 0.023(2) -0.007(2) -0.005(2) 0.008(2)
C12 0.027(2) 0.026(2) 0.022(2) 0.0022(17) -0.0054(18) -0.0066(18)
C13 0.026(2) 0.022(2) 0.027(2) 0.0039(17) -0.0010(18) -0.0064(17)
C14 0.033(3) 0.028(3) 0.047(3) 0.007(2) -0.009(2) -0.014(2)
C15 0.035(3) 0.037(3) 0.034(3) 0.013(2) 0.001(2) -0.003(2)
C16 0.032(3) 0.037(3) 0.030(2) -0.002(2) 0.007(2) -0.001(2)
C17 0.020(2) 0.023(2) 0.025(2) -0.0061(17) -0.0059(17) 0.0024(17)
C18 0.029(2) 0.0143(19) 0.028(2) 0.0013(16) -0.0029(18) 0.0035(17)
C19 0.028(2) 0.020(2) 0.041(3) 0.0054(19) -0.003(2) 0.0034(18)
C20 0.031(2) 0.024(2) 0.031(2) 0.0018(19) 0.000(2) -0.0001(19)
C21 0.035(3) 0.015(2) 0.038(3) -0.0028(18) 0.002(2) -0.0018(18)
C22 0.031(2) 0.027(2) 0.024(2) 0.0073(18) -0.0072(19) -0.0005(19)
C23 0.027(2) 0.026(2) 0.024(2) 0.0035(18) -0.0005(18) -0.0002(18)
C24 0.035(3) 0.033(3) 0.025(2) -0.0019(19) 0.005(2) -0.002(2)
C25 0.026(2) 0.042(3) 0.038(3) -0.004(2) 0.007(2) 0.003(2)
C26 0.025(3) 0.102(6) 0.039(3) -0.014(3) -0.009(2) 0.025(3)
C27 0.026(3) 0.081(4) 0.024(2) -0.015(3) -0.005(2) 0.018(3)
C28 0.021(2) 0.018(2) 0.026(2) -0.0058(16) 0.0009(17) 0.0008(16)
C29 0.103(6) 0.018(3) 0.068(4) -0.010(3) -0.061(4) 0.007(3)
C30 0.140(8) 0.024(3) 0.094(6) -0.008(3) -0.085(6) 0.016(4)
C31 0.050(3) 0.023(2) 0.051(3) -0.010(2) -0.017(3) 0.004(2)
C32 0.064(4) 0.036(3) 0.057(4) -0.008(3) -0.037(3) -0.005(3)
C33 0.079(5) 0.024(3) 0.062(4) -0.004(3) -0.044(4) 0.000(3)
C34 0.019(2) 0.020(2) 0.027(2) -0.0001(17) -0.0013(17) -0.0024(16)
C35 0.026(2) 0.024(2) 0.026(2) 0.0010(17) -0.0054(18) -0.0058(18)
C36 0.033(3) 0.034(3) 0.032(3) 0.007(2) -0.006(2) -0.016(2)
C37 0.019(2) 0.049(3) 0.023(2) 0.005(2) -0.0013(18) -0.012(2)
C38 0.021(2) 0.037(3) 0.029(2) -0.001(2) 0.0006(18) 0.0001(19)
C39 0.023(2) 0.022(2) 0.028(2) 0.0025(17) -0.0007(18) -0.0007(17)
C40 0.019(2) 0.025(2) 0.020(2) 0.0016(16) -0.0069(16) -0.0040(17)
C41 0.021(2) 0.020(2) 0.024(2) 0.0032(16) 0.0012(17) 0.0000(16)
C42 0.034(2) 0.023(2) 0.020(2) 0.0020(17) -0.0066(18) 0.0026(18)
C43 0.038(3) 0.036(3) 0.034(3) 0.009(2) -0.015(2) 0.000(2)
C44 0.055(3) 0.024(2) 0.033(3) 0.008(2) -0.005(2) -0.005(2)
C45 0.052(3) 0.046(3) 0.024(2) 0.004(2) 0.002(2) 0.004(3)
C46 0.017(2) 0.022(2) 0.030(2) 0.0048(18) -0.0006(17) 0.0020(16)
C47 0.025(2) 0.0152(19) 0.029(2) -0.0015(17) -0.0071(18) 0.0031(16)
C48 0.029(2) 0.020(2) 0.044(3) -0.004(2) -0.010(2) 0.0069(18)
C49 0.041(3) 0.017(2) 0.036(3) 0.0041(19) -0.003(2) 0.0011(19)
C50 0.035(3) 0.020(2) 0.031(2) -0.0021(18) -0.008(2) 0.0000(19)
C51 0.019(2) 0.026(2) 0.023(2) -0.0029(17) 0.0032(17) -0.0075(17)
C52 0.021(2) 0.017(2) 0.033(2) -0.0044(17) -0.0025(18) -0.0022(16)
C53 0.027(2) 0.029(3) 0.043(3) 0.005(2) 0.001(2) -0.010(2)
C54 0.032(3) 0.032(3) 0.040(3) -0.014(2) -0.005(2) -0.004(2)
C55 0.024(2) 0.031(3) 0.036(3) -0.001(2) -0.010(2) -0.0034(19)
C56 0.033(3) 0.025(2) 0.022(2) -0.0024(18) 0.0001(19) 0.0016(19)
C57 0.040(3) 0.028(2) 0.033(3) 0.002(2) -0.016(2) 0.000(2)
C58 0.035(3) 0.024(2) 0.061(4) 0.001(2) -0.014(3) -0.006(2)
C59 0.036(3) 0.026(3) 0.050(3) 0.014(2) 0.003(2) 0.003(2)
C60 0.050(3) 0.035(3) 0.030(3) 0.010(2) 0.001(2) -0.002(2)
C61 0.044(3) 0.028(2) 0.025(2) 0.0004(19) -0.003(2) -0.002(2)
C62 0.019(2) 0.019(2) 0.026(2) 0.0001(17) -0.0011(17) 0.0011(16)
C63 0.028(2) 0.024(2) 0.023(2) -0.0016(17) 0.0014(18) -0.0039(18)
C64 0.038(3) 0.031(3) 0.030(3) 0.002(2) -0.011(2) -0.005(2)
C65 0.028(2) 0.030(3) 0.046(3) 0.003(2) -0.013(2) -0.002(2)
C66 0.018(2) 0.043(3) 0.046(3) -0.006(2) 0.000(2) 0.002(2)
C67 0.027(2) 0.035(3) 0.029(2) 0.002(2) 0.0002(19) 0.000(2)
C68 0.022(2) 0.018(2) 0.027(2) -0.0006(16) -0.0041(17) 0.0013(16)

loop_
_atom_type_symbol
_atom_type_description
_atom_type_scat_dispersion_real
_atom_type_scat_dispersion_imag
_atom_type_scat_source
C C 0.0033 0.0016 'International Tables Vol C Tables 4.2.6.8 and 6.1.1.4'
H H 0.0000 0.0000 'International Tables Vol C Tables 4.2.6.8 and 6.1.1.4'
B B 0.0013 0.0007 'International Tables Vol C Tables 4.2.6.8 and 6.1.1.4'
P P 0.1023 0.0942 'International Tables Vol C Tables 4.2.6.8 and 6.1.1.4'
S S 0.1246 0.1234 'International Tables Vol C Tables 4.2.6.8 and 6.1.1.4'
Co Co 0.3494 0.9721 'International Tables Vol C Tables 4.2.6.8 and 6.1.1.4'

loop_
_geom_angle_atom_site_label_1
_geom_angle_atom_site_label_2
_geom_angle_atom_site_label_3
_geom_angle
_geom_angle_site_symmetry_1
_geom_angle_site_symmetry_3
_geom_angle_publ_flag
P1 Co1 S2 139.37(5) . . ?
P1 Co1 S3 114.77(4) . . ?
S2 Co1 S3 93.83(4) . . ?
P1 Co1 S1 112.26(5) . . ?
S2 Co1 S1 93.78(4) . . ?
S3 Co1 S1 92.15(4) . . ?
P1 Co1 B1 163.85(9) . . ?
S2 Co1 B1 56.63(9) . . ?
S3 Co1 B1 57.64(9) . . ?
S1 Co1 B1 56.96(9) . . ?
P2 Co2 S6 128.78(5) . . ?
P2 Co2 S5 120.83(5) . . ?
S6 Co2 S5 91.71(4) . . ?
P2 Co2 S4 119.89(5) . . ?
S6 Co2 S4 94.38(4) . . ?
S5 Co2 S4 92.24(4) . . ?
P2 Co2 B2 173.99(9) . . ?
S6 Co2 B2 57.18(9) . . ?
S5 Co2 B2 56.86(8) . . ?
S4 Co2 B2 56.17(9) . . ?
C6 B1 C12 106.5(4) . . ?
C6 B1 C7 106.5(3) . . ?
C12 B1 C7 112.1(4) . . ?
C6 B1 C17 108.0(3) . . ?
C12 B1 C17 110.8(4) . . ?
C7 B1 C17 112.5(4) . . ?
C6 B1 Co1 178.8(3) . . ?
C12 B1 Co1 73.2(2) . . ?
C7 B1 Co1 72.6(2) . . ?
C17 B1 Co1 73.2(2) . . ?
C40 B2 C51 107.4(3) . . ?
C40 B2 C41 106.2(3) . . ?
C51 B2 C41 111.6(3) . . ?
C40 B2 C46 108.6(3) . . ?
C51 B2 C46 111.7(4) . . ?
C41 B2 C46 111.1(4) . . ?
C40 B2 Co2 178.9(3) . . ?
C51 B2 Co2 72.2(2) . . ?
C41 B2 Co2 73.1(2) . . ?
C46 B2 Co2 72.5(2) . . ?
C22 P1 C28 101.6(2) . . ?
C22 P1 C34 101.5(2) . . ?
C28 P1 C34 103.5(2) . . ?
C22 P1 Co1 118.09(16) . . ?
C28 P1 Co1 114.21(15) . . ?
C34 P1 Co1 115.78(15) . . ?
C56 P2 C68 101.4(2) . . ?
C56 P2 C62 102.6(2) . . ?
C68 P2 C62 102.7(2) . . ?
C56 P2 Co2 114.52(17) . . ?
C68 P2 Co2 115.85(15) . . ?
C62 P2 Co2 117.62(14) . . ?
C7 S1 C8 103.9(2) . . ?
C7 S1 Co1 106.42(15) . . ?
C8 S1 Co1 121.33(16) . . ?
C12 S2 C13 105.0(2) . . ?
C12 S2 Co1 108.10(15) . . ?
C13 S2 Co1 117.78(15) . . ?
C17 S3 C18 102.7(2) . . ?
C17 S3 Co1 107.22(14) . . ?
C18 S3 Co1 123.17(15) . . ?
C41 S4 C42 104.4(2) . . ?
C41 S4 Co2 108.85(15) . . ?
C42 S4 Co2 119.48(16) . . ?
C46 S5 C47 103.7(2) . . ?
C46 S5 Co2 108.04(14) . . ?
C47 S5 Co2 118.56(15) . . ?
C51 S6 C52 103.7(2) . . ?
C51 S6 Co2 108.53(15) . . ?
C52 S6 Co2 118.96(15) . . ?
C2 C1 C6 123.4(4) . . ?
C3 C2 C1 119.8(4) . . ?
C2 C3 C4 119.6(4) . . ?
C3 C4 C5 119.6(4) . . ?
C4 C5 C6 123.0(4) . . ?
C5 C6 C1 114.7(4) . . ?
C5 C6 B1 120.4(4) . . ?
C1 C6 B1 124.9(4) . . ?
B1 C7 S1 113.7(3) . . ?
C11 C8 C10 109.7(4) . . ?
C11 C8 C9 110.3(4) . . ?
C10 C8 C9 110.8(4) . . ?
C11 C8 S1 106.2(3) . . ?
C10 C8 S1 111.5(3) . . ?
C9 C8 S1 108.3(3) . . ?
B1 C12 S2 113.0(3) . . ?
C14 C13 C16 110.6(4) . . ?
C14 C13 C15 110.5(4) . . ?
C16 C13 C15 110.0(4) . . ?
C14 C13 S2 105.7(3) . . ?
C16 C13 S2 111.9(3) . . ?
C15 C13 S2 108.0(3) . . ?
B1 C17 S3 114.7(3) . . ?
C20 C18 C21 110.5(4) . . ?
C20 C18 C19 111.1(4) . . ?
C21 C18 C19 109.2(4) . . ?
C20 C18 S3 111.2(3) . . ?
C21 C18 S3 109.2(3) . . ?
C19 C18 S3 105.6(3) . . ?
C24 C23 C28 120.6(4) . . ?
C25 C24 C23 120.8(5) . . ?
C26 C25 C24 118.9(5) . . ?
C25 C26 C27 120.7(5) . . ?
C28 C27 C26 120.8(5) . . ?
C27 C28 C23 118.1(4) . . ?
C27 C28 P1 123.6(4) . . ?
C23 C28 P1 118.2(3) . . ?
C34 C29 C30 121.1(5) . . ?
C31 C30 C29 120.7(6) . . ?
C32 C31 C30 118.7(5) . . ?
C31 C32 C33 120.8(5) . . ?
C34 C33 C32 121.0(5) . . ?
C29 C34 C33 117.5(5) . . ?
C29 C34 P1 119.7(4) . . ?
C33 C34 P1 122.8(4) . . ?
C36 C35 C40 122.8(5) . . ?
C37 C36 C35 120.9(4) . . ?
C36 C37 C38 118.2(4) . . ?
C39 C38 C37 120.3(5) . . ?
C38 C39 C40 123.3(4) . . ?
C39 C40 C35 114.5(4) . . ?
C39 C40 B2 121.5(4) . . ?
C35 C40 B2 124.0(4) . . ?
B2 C41 S4 113.1(3) . . ?
C45 C42 C44 110.0(4) . . ?
C45 C42 C43 110.1(4) . . ?
C44 C42 C43 111.0(4) . . ?
C45 C42 S4 105.9(3) . . ?
C44 C42 S4 111.1(3) . . ?
C43 C42 S4 108.6(3) . . ?
B2 C46 S5 113.6(3) . . ?
C50 C47 C49 111.4(4) . . ?
C50 C47 C48 111.1(4) . . ?
C49 C47 C48 109.6(4) . . ?
C50 C47 S5 110.2(3) . . ?
C49 C47 S5 109.0(3) . . ?
C48 C47 S5 105.4(3) . . ?
B2 C51 S6 115.7(3) . . ?
C53 C52 C54 110.0(4) . . ?
C53 C52 C55 110.3(4) . . ?
C54 C52 C55 109.7(4) . . ?
C53 C52 S6 106.0(3) . . ?
C54 C52 S6 108.2(3) . . ?
C55 C52 S6 112.5(3) . . ?
C58 C57 C62 121.1(5) . . ?
C57 C58 C59 119.7(5) . . ?
C60 C59 C58 120.3(5) . . ?
C59 C60 C61 119.5(5) . . ?
C62 C61 C60 121.9(5) . . ?
C61 C62 C57 117.5(4) . . ?
C61 C62 P2 122.3(4) . . ?
C57 C62 P2 120.2(3) . . ?
C64 C63 C68 120.6(4) . . ?
C65 C64 C63 120.4(5) . . ?
C64 C65 C66 119.8(5) . . ?
C65 C66 C67 120.1(5) . . ?
C68 C67 C66 120.1(5) . . ?
C63 C68 C67 118.9(4) . . ?
C63 C68 P2 120.0(4) . . ?
C67 C68 P2 121.0(4) . . ?

loop_
_geom_bond_atom_site_label_1
_geom_bond_atom_site_label_2
_geom_bond_distance
_geom_bond_site_symmetry_2
_geom_bond_publ_flag
Co1 P1 2.2517(12) . ?
Co1 S2 2.2962(12) . ?
Co1 S3 2.3129(12) . ?
Co1 S1 2.3221(12) . ?
Co1 B1 3.426(5) . ?
Co2 P2 2.2675(13) . ?
Co2 S6 2.2789(12) . ?
Co2 S5 2.2983(12) . ?
Co2 S4 2.3038(13) . ?
Co2 B2 3.445(5) . ?
B1 C6 1.641(6) . ?
B1 C12 1.646(7) . ?
B1 C7 1.652(6) . ?
B1 C17 1.655(6) . ?
B2 C40 1.635(6) . ?
B2 C51 1.641(6) . ?
B2 C41 1.646(6) . ?
B2 C46 1.662(6) . ?
P1 C22 1.822(5) . ?
P1 C28 1.828(4) . ?
P1 C34 1.835(5) . ?
P2 C56 1.823(5) . ?
P2 C68 1.829(4) . ?
P2 C62 1.836(4) . ?
S1 C7 1.819(4) . ?
S1 C8 1.852(4) . ?
S2 C12 1.819(5) . ?
S2 C13 1.853(5) . ?
S3 C17 1.828(4) . ?
S3 C18 1.859(4) . ?
S4 C41 1.813(4) . ?
S4 C42 1.847(4) . ?
S5 C46 1.819(4) . ?
S5 C47 1.854(4) . ?
S6 C51 1.811(4) . ?
S6 C52 1.853(5) . ?
C1 C2 1.382(6) . ?
C1 C6 1.403(6) . ?
C2 C3 1.373(7) . ?
C3 C4 1.389(7) . ?
C4 C5 1.387(6) . ?
C5 C6 1.401(6) . ?
C8 C11 1.523(6) . ?
C8 C10 1.528(7) . ?
C8 C9 1.526(7) . ?
C13 C14 1.525(6) . ?
C13 C16 1.527(7) . ?
C13 C15 1.531(7) . ?
C18 C20 1.524(6) . ?
C18 C21 1.525(6) . ?
C18 C19 1.535(7) . ?
C23 C24 1.381(7) . ?
C23 C28 1.394(6) . ?
C24 C25 1.374(7) . ?
C25 C26 1.376(8) . ?
C26 C27 1.387(7) . ?
C27 C28 1.378(7) . ?
C29 C34 1.355(7) . ?
C29 C30 1.395(8) . ?
C30 C31 1.356(8) . ?
C31 C32 1.348(8) . ?
C32 C33 1.391(8) . ?
C33 C34 1.375(7) . ?
C35 C36 1.395(7) . ?
C35 C40 1.410(6) . ?
C36 C37 1.380(7) . ?
C37 C38 1.396(7) . ?
C38 C39 1.391(6) . ?
C39 C40 1.405(6) . ?
C42 C45 1.518(7) . ?
C42 C44 1.521(7) . ?
C42 C43 1.530(7) . ?
C47 C50 1.524(6) . ?
C47 C49 1.531(6) . ?
C47 C48 1.538(6) . ?
C52 C53 1.522(6) . ?
C52 C54 1.526(6) . ?
C52 C55 1.526(6) . ?
C57 C58 1.383(7) . ?
C57 C62 1.402(6) . ?
C58 C59 1.384(8) . ?
C59 C60 1.368(8) . ?
C60 C61 1.392(7) . ?
C61 C62 1.376(6) . ?
C63 C64 1.388(7) . ?
C63 C68 1.386(6) . ?
C64 C65 1.369(8) . ?
C65 C66 1.384(8) . ?
C66 C67 1.396(7) . ?
C67 C68 1.389(7) . ?

loop_
_geom_torsion_atom_site_label_1
_geom_torsion_atom_site_label_2
_geom_torsion_atom_site_label_3
_geom_torsion_atom_site_label_4
_geom_torsion
_geom_torsion_site_symmetry_1
_geom_torsion_site_symmetry_2
_geom_torsion_site_symmetry_3
_geom_torsion_site_symmetry_4
_geom_torsion_publ_flag
P1 Co1 B1 C12 -167.3(3) . . . . ?
S2 Co1 B1 C12 19.6(2) . . . . ?
S3 Co1 B1 C12 -101.2(2) . . . . ?
S1 Co1 B1 C12 141.1(3) . . . . ?
P1 Co1 B1 C7 72.2(4) . . . . ?
S2 Co1 B1 C7 -100.9(2) . . . . ?
S3 Co1 B1 C7 138.3(3) . . . . ?
S1 Co1 B1 C7 20.62(19) . . . . ?
P1 Co1 B1 C17 -48.7(5) . . . . ?
S2 Co1 B1 C17 138.2(3) . . . . ?
S3 Co1 B1 C17 17.4(2) . . . . ?
S1 Co1 B1 C17 -100.3(2) . . . . ?
S6 Co2 B2 C51 16.4(2) . . . . ?
S5 Co2 B2 C51 -101.2(2) . . . . ?
S4 Co2 B2 C51 139.2(3) . . . . ?
S6 Co2 B2 C41 -103.8(2) . . . . ?
S5 Co2 B2 C41 138.6(3) . . . . ?
S4 Co2 B2 C41 19.05(19) . . . . ?
S6 Co2 B2 C46 136.9(3) . . . . ?
S5 Co2 B2 C46 19.3(2) . . . . ?
S4 Co2 B2 C46 -100.3(2) . . . . ?
S2 Co1 P1 C22 162.28(19) . . . . ?
S3 Co1 P1 C22 -67.13(19) . . . . ?
S1 Co1 P1 C22 36.37(19) . . . . ?
B1 Co1 P1 C22 -8.9(4) . . . . ?
S2 Co1 P1 C28 -78.41(17) . . . . ?
S3 Co1 P1 C28 52.18(17) . . . . ?
S1 Co1 P1 C28 155.68(16) . . . . ?
B1 Co1 P1 C28 110.4(4) . . . . ?
S2 Co1 P1 C34 41.70(18) . . . . ?
S3 Co1 P1 C34 172.29(16) . . . . ?
S1 Co1 P1 C34 -84.21(17) . . . . ?
B1 Co1 P1 C34 -129.4(3) . . . . ?
S6 Co2 P2 C56 170.29(17) . . . . ?
S5 Co2 P2 C56 -68.10(18) . . . . ?
S4 Co2 P2 C56 45.20(18) . . . . ?
S6 Co2 P2 C68 -72.24(17) . . . . ?
S5 Co2 P2 C68 49.37(17) . . . . ?
S4 Co2 P2 C68 162.67(16) . . . . ?
S6 Co2 P2 C62 49.70(18) . . . . ?
S5 Co2 P2 C62 171.31(16) . . . . ?
S4 Co2 P2 C62 -75.38(17) . . . . ?
P1 Co1 S1 C7 175.07(15) . . . . ?
S2 Co1 S1 C7 26.98(15) . . . . ?
S3 Co1 S1 C7 -67.00(15) . . . . ?
B1 Co1 S1 C7 -18.56(17) . . . . ?
P1 Co1 S1 C8 56.80(18) . . . . ?
S2 Co1 S1 C8 -91.29(17) . . . . ?
S3 Co1 S1 C8 174.73(17) . . . . ?
B1 Co1 S1 C8 -136.8(2) . . . . ?
P1 Co1 S2 C12 165.17(17) . . . . ?
S3 Co1 S2 C12 28.89(17) . . . . ?
S1 Co1 S2 C12 -63.53(17) . . . . ?
B1 Co1 S2 C12 -17.77(19) . . . . ?
P1 Co1 S2 C13 46.46(19) . . . . ?
S3 Co1 S2 C13 -89.83(17) . . . . ?
S1 Co1 S2 C13 177.76(17) . . . . ?
B1 Co1 S2 C13 -136.5(2) . . . . ?
P1 Co1 S3 C17 147.96(16) . . . . ?
S2 Co1 S3 C17 -61.75(16) . . . . ?
S1 Co1 S3 C17 32.18(16) . . . . ?
B1 Co1 S3 C17 -15.77(18) . . . . ?
P1 Co1 S3 C18 29.41(19) . . . . ?
S2 Co1 S3 C18 179.70(19) . . . . ?
S1 Co1 S3 C18 -86.37(19) . . . . ?
B1 Co1 S3 C18 -134.3(2) . . . . ?
P2 Co2 S4 C41 167.90(15) . . . . ?
S6 Co2 S4 C41 27.67(15) . . . . ?
S5 Co2 S4 C41 -64.21(15) . . . . ?
B2 Co2 S4 C41 -17.44(17) . . . . ?
P2 Co2 S4 C42 48.28(18) . . . . ?
S6 Co2 S4 C42 -91.95(18) . . . . ?
S5 Co2 S4 C42 176.17(17) . . . . ?
B2 Co2 S4 C42 -137.1(2) . . . . ?
P2 Co2 S5 C46 155.80(17) . . . . ?
S6 Co2 S5 C46 -65.82(17) . . . . ?
S4 Co2 S5 C46 28.63(17) . . . . ?
B2 Co2 S5 C46 -17.66(19) . . . . ?
P2 Co2 S5 C47 38.36(18) . . . . ?
S6 Co2 S5 C47 176.74(17) . . . . ?
S4 Co2 S5 C47 -88.81(17) . . . . ?
B2 Co2 S5 C47 -135.1(2) . . . . ?
P2 Co2 S6 C51 166.07(16) . . . . ?
S5 Co2 S6 C51 33.09(16) . . . . ?
S4 Co2 S6 C51 -59.30(16) . . . . ?
B2 Co2 S6 C51 -14.85(18) . . . . ?
P2 Co2 S6 C52 47.97(18) . . . . ?
S5 Co2 S6 C52 -85.01(17) . . . . ?
S4 Co2 S6 C52 -177.39(17) . . . . ?
B2 Co2 S6 C52 -132.9(2) . . . . ?
C6 C1 C2 C3 -2.1(7) . . . . ?
C1 C2 C3 C4 -0.2(7) . . . . ?
C2 C3 C4 C5 0.9(7) . . . . ?
C3 C4 C5 C6 0.5(7) . . . . ?
C4 C5 C6 C1 -2.5(6) . . . . ?
C4 C5 C6 B1 175.8(4) . . . . ?
C2 C1 C6 C5 3.3(6) . . . . ?
C2 C1 C6 B1 -174.9(4) . . . . ?
C12 B1 C6 C5 -53.2(5) . . . . ?
C7 B1 C6 C5 66.6(5) . . . . ?
C17 B1 C6 C5 -172.3(4) . . . . ?
C12 B1 C6 C1 124.9(4) . . . . ?
C7 B1 C6 C1 -115.3(4) . . . . ?
C17 B1 C6 C1 5.8(6) . . . . ?
C6 B1 C7 S1 156.6(3) . . . . ?
C12 B1 C7 S1 -87.3(4) . . . . ?
C17 B1 C7 S1 38.4(5) . . . . ?
Co1 B1 C7 S1 -24.3(2) . . . . ?
C8 S1 C7 B1 166.3(3) . . . . ?
Co1 S1 C7 B1 37.2(3) . . . . ?
C7 S1 C8 C11 178.5(3) . . . . ?
Co1 S1 C8 C11 -62.0(4) . . . . ?
C7 S1 C8 C10 -62.1(4) . . . . ?
Co1 S1 C8 C10 57.4(4) . . . . ?
C7 S1 C8 C9 60.1(4) . . . . ?
Co1 S1 C8 C9 179.6(3) . . . . ?
C6 B1 C12 S2 156.2(3) . . . . ?
C7 B1 C12 S2 40.1(5) . . . . ?
C17 B1 C12 S2 -86.5(4) . . . . ?
Co1 B1 C12 S2 -22.6(2) . . . . ?
C13 S2 C12 B1 161.7(3) . . . . ?
Co1 S2 C12 B1 35.2(4) . . . . ?
C12 S2 C13 C14 -175.7(3) . . . . ?
Co1 S2 C13 C14 -55.3(4) . . . . ?
C12 S2 C13 C16 -55.3(4) . . . . ?
Co1 S2 C13 C16 65.1(4) . . . . ?
C12 S2 C13 C15 66.0(4) . . . . ?
Co1 S2 C13 C15 -173.7(3) . . . . ?
C6 B1 C17 S3 159.7(3) . . . . ?
C12 B1 C17 S3 43.4(4) . . . . ?
C7 B1 C17 S3 -83.1(4) . . . . ?
Co1 B1 C17 S3 -20.6(2) . . . . ?
C18 S3 C17 B1 162.6(3) . . . . ?
Co1 S3 C17 B1 31.5(3) . . . . ?
C17 S3 C18 C20 -65.7(4) . . . . ?
Co1 S3 C18 C20 55.0(4) . . . . ?
C17 S3 C18 C21 56.4(4) . . . . ?
Co1 S3 C18 C21 177.1(3) . . . . ?
C17 S3 C18 C19 173.7(3) . . . . ?
Co1 S3 C18 C19 -65.6(3) . . . . ?
C28 C23 C24 C25 -0.4(8) . . . . ?
C23 C24 C25 C26 1.5(9) . . . . ?
C24 C25 C26 C27 -2.1(11) . . . . ?
C25 C26 C27 C28 1.7(12) . . . . ?
C26 C27 C28 C23 -0.6(9) . . . . ?
C26 C27 C28 P1 176.1(6) . . . . ?
C24 C23 C28 C27 -0.1(7) . . . . ?
C24 C23 C28 P1 -177.0(4) . . . . ?
C22 P1 C28 C27 -36.4(5) . . . . ?
C34 P1 C28 C27 68.5(5) . . . . ?
Co1 P1 C28 C27 -164.7(4) . . . . ?
C22 P1 C28 C23 140.3(4) . . . . ?
C34 P1 C28 C23 -114.7(4) . . . . ?
Co1 P1 C28 C23 12.0(4) . . . . ?
C34 C29 C30 C31 -4.7(15) . . . . ?
C29 C30 C31 C32 4.7(14) . . . . ?
C30 C31 C32 C33 -1.8(12) . . . . ?
C31 C32 C33 C34 -1.5(12) . . . . ?
C30 C29 C34 C33 1.4(12) . . . . ?
C30 C29 C34 P1 -178.0(7) . . . . ?
C32 C33 C34 C29 1.6(10) . . . . ?
C32 C33 C34 P1 -179.0(6) . . . . ?
C22 P1 C34 C29 -146.9(5) . . . . ?
C28 P1 C34 C29 108.0(5) . . . . ?
Co1 P1 C34 C29 -17.7(6) . . . . ?
C22 P1 C34 C33 33.7(5) . . . . ?
C28 P1 C34 C33 -71.3(5) . . . . ?
Co1 P1 C34 C33 162.9(5) . . . . ?
C40 C35 C36 C37 -1.0(7) . . . . ?
C35 C36 C37 C38 -1.0(7) . . . . ?
C36 C37 C38 C39 1.4(7) . . . . ?
C37 C38 C39 C40 0.1(7) . . . . ?
C38 C39 C40 C35 -2.0(6) . . . . ?
C38 C39 C40 B2 178.9(4) . . . . ?
C36 C35 C40 C39 2.4(6) . . . . ?
C36 C35 C40 B2 -178.4(4) . . . . ?
C51 B2 C40 C39 -45.3(5) . . . . ?
C41 B2 C40 C39 74.2(5) . . . . ?
C46 B2 C40 C39 -166.3(4) . . . . ?
C51 B2 C40 C35 135.6(4) . . . . ?
C41 B2 C40 C35 -104.9(4) . . . . ?
C46 B2 C40 C35 14.6(6) . . . . ?
C40 B2 C41 S4 158.9(3) . . . . ?
C51 B2 C41 S4 -84.3(4) . . . . ?
C46 B2 C41 S4 41.0(4) . . . . ?
Co2 B2 C41 S4 -22.0(2) . . . . ?
C42 S4 C41 B2 163.1(3) . . . . ?
Co2 S4 C41 B2 34.5(3) . . . . ?
C41 S4 C42 C45 174.7(4) . . . . ?
Co2 S4 C42 C45 -63.4(4) . . . . ?
C41 S4 C42 C44 -65.9(4) . . . . ?
Co2 S4 C42 C44 56.0(4) . . . . ?
C41 S4 C42 C43 56.5(4) . . . . ?
Co2 S4 C42 C43 178.3(3) . . . . ?
C40 B2 C46 S5 157.7(3) . . . . ?
C51 B2 C46 S5 39.4(4) . . . . ?
C41 B2 C46 S5 -85.9(4) . . . . ?
Co2 B2 C46 S5 -22.5(2) . . . . ?
C47 S5 C46 B2 161.7(3) . . . . ?
Co2 S5 C46 B2 35.1(3) . . . . ?
C46 S5 C47 C50 -71.5(4) . . . . ?
Co2 S5 C47 C50 48.2(4) . . . . ?
C46 S5 C47 C49 51.0(4) . . . . ?
Co2 S5 C47 C49 170.7(3) . . . . ?
C46 S5 C47 C48 168.6(3) . . . . ?
Co2 S5 C47 C48 -71.7(3) . . . . ?
C40 B2 C51 S6 159.7(3) . . . . ?
C41 B2 C51 S6 43.6(5) . . . . ?
C46 B2 C51 S6 -81.3(4) . . . . ?
Co2 B2 C51 S6 -19.3(2) . . . . ?
C52 S6 C51 B2 157.5(3) . . . . ?
Co2 S6 C51 B2 30.1(4) . . . . ?
C51 S6 C52 C53 179.6(3) . . . . ?
Co2 S6 C52 C53 -59.8(3) . . . . ?
C51 S6 C52 C54 61.7(4) . . . . ?
Co2 S6 C52 C54 -177.7(3) . . . . ?
C51 S6 C52 C55 -59.7(4) . . . . ?
Co2 S6 C52 C55 60.9(4) . . . . ?
C62 C57 C58 C59 -0.5(8) . . . . ?
C57 C58 C59 C60 -0.5(9) . . . . ?
C58 C59 C60 C61 1.4(9) . . . . ?
C59 C60 C61 C62 -1.2(9) . . . . ?
C60 C61 C62 C57 0.3(8) . . . . ?
C60 C61 C62 P2 -177.3(4) . . . . ?
C58 C57 C62 C61 0.6(8) . . . . ?
C58 C57 C62 P2 178.2(4) . . . . ?
C56 P2 C62 C61 -26.6(5) . . . . ?
C68 P2 C62 C61 -131.5(4) . . . . ?
Co2 P2 C62 C61 100.0(4) . . . . ?
C56 P2 C62 C57 155.9(4) . . . . ?
C68 P2 C62 C57 51.0(4) . . . . ?
Co2 P2 C62 C57 -77.5(4) . . . . ?
C68 C63 C64 C65 0.4(7) . . . . ?
C63 C64 C65 C66 -0.7(8) . . . . ?
C64 C65 C66 C67 0.2(8) . . . . ?
C65 C66 C67 C68 0.6(8) . . . . ?
C64 C63 C68 C67 0.3(7) . . . . ?
C64 C63 C68 P2 -176.4(4) . . . . ?
C66 C67 C68 C63 -0.8(7) . . . . ?
C66 C67 C68 P2 175.8(4) . . . . ?
C56 P2 C68 C63 123.5(4) . . . . ?
C62 P2 C68 C63 -130.7(4) . . . . ?
Co2 P2 C68 C63 -1.1(4) . . . . ?
C56 P2 C68 C67 -53.2(4) . . . . ?
C62 P2 C68 C67 52.7(4) . . . . ?
Co2 P2 C68 C67 -177.7(3) . . . . ?
